data_4300453
_journal_name_full 'Inorganic Chemistry'
_journal_paper_doi 10.1021/ic051290t
_journal_year 2006
_chemical_formula_moiety 'C31 H51 Cl2 Cu F6 N7 P '
_chemical_formula_sum 'C31 H51 Cl2 Cu F6 N7 P'
_chemical_formula_weight 801.21
_space_group_IT_number 61
_space_group_name_Hall '-P 2ac 2ab'
_space_group_name_H-M_alt 'P b c a'
_symmetry_cell_setting orthorhombic
_symmetry_Int_Tables_number 61
_symmetry_space_group_name_Hall '-P 2ac 2ab'
_symmetry_space_group_name_H-M 'P b c a'
_cell_angle_alpha 90
_cell_angle_beta 90
_cell_angle_gamma 90
_cell_formula_units_Z 8
_cell_length_a 16.240(4)
_cell_length_b 27.748(7)
_cell_length_c 17.750(5)
_cell_measurement_temperature 212.1
_cell_volume 7998.7(35)
_exptl_crystal_density_diffrn 1.331
_cod_original_formula_sum 'C31 H51 Cl2 Cu F6 N7 P '
_cod_database_code 4300453

loop_
_symmetry_equiv_pos_site_id
_symmetry_equiv_pos_as_xyz
1 +X,+Y,+Z
2 1/2-X,1/2+Y,+Z
3 +X,1/2-Y,1/2+Z
4 1/2-X,-Y,1/2+Z
5 -X,-Y,-Z
6 1/2+X,1/2-Y,-Z
7 -X,1/2+Y,1/2-Z
8 1/2+X,+Y,1/2-Z

loop_
_atom_site_label
_atom_site_type_symbol
_atom_site_fract_x
_atom_site_fract_y
_atom_site_fract_z
_atom_site_U_iso_or_equiv
_atom_site_adp_type
_atom_site_occupancy
_atom_site_symmetry_multiplicity
_atom_site_calc_flag
_atom_site_refinement_flags
_atom_site_disorder_assembly
_atom_site_disorder_group
Cu1 Cu 0.08192(4) 0.19283(2) 0.24953(5) 0.0392(2) Uani 1.00 1 d . . .
Cl61 Cl 0.6271(3) 0.1316(1) 0.9715(3) 0.217(2) Uani 1.00 1 d . . .
Cl62 Cl 0.7874(3) 0.1690(2) 0.9474(2) 0.175(2) Uani 1.00 1 d . . .
P51 P 0.21290(12) 0.41076(6) 0.31108(13) 0.0503(6) Uani 1.00 1 d . . .
F51 F 0.1767(3) 0.3584(2) 0.3143(4) 0.121(2) Uani 1.00 1 d . . .
F52 F 0.2883(4) 0.3917(2) 0.2679(5) 0.171(3) Uani 1.00 1 d . . .
F53 F 0.1657(5) 0.4200(2) 0.2379(4) 0.152(3) Uani 1.00 1 d . . .
F54 F 0.2589(6) 0.4010(3) 0.3833(5) 0.210(4) Uani 1.00 1 d . . .
F55 F 0.2508(3) 0.4629(1) 0.3049(3) 0.093(2) Uani 1.00 1 d . . .
F56 F 0.1367(4) 0.4295(2) 0.3527(4) 0.160(3) Uani 1.00 1 d . . .
N11 N 0.1978(3) 0.1750(2) 0.2897(3) 0.032(1) Uani 1.00 1 d . . .
N12 N 0.2144(3) 0.1263(2) 0.2936(3) 0.030(1) Uani 1.00 1 d . . .
N21 N 0.1019(3) 0.1421(2) 0.1647(3) 0.034(2) Uani 1.00 1 d . . .
N22 N 0.1329(3) 0.0994(2) 0.1894(3) 0.031(2) Uani 1.00 1 d . . .
N31 N 0.0346(3) 0.1376(2) 0.3165(3) 0.032(2) Uani 1.00 1 d . . .
N32 N 0.0785(3) 0.0949(2) 0.3145(3) 0.0256(13) Uani 1.00 1 d . . .
N41 N 0.0426(3) 0.2568(2) 0.2453(4) 0.047(2) Uani 1.00 1 d . . .
C1 C 0.1525(3) 0.0926(2) 0.2685(3) 0.028(2) Uani 1.00 1 d . . .
C11 C 0.3272(5) 0.2679(2) 0.3779(5) 0.064(3) Uani 1.00 1 d . . .
C12 C 0.2952(5) 0.2678(2) 0.2397(5) 0.063(3) Uani 1.00 1 d . . .
C13 C 0.2712(4) 0.2499(2) 0.3175(4) 0.040(2) Uani 1.00 1 d . . .
C14 C 0.2648(4) 0.1961(2) 0.3155(4) 0.036(2) Uani 1.00 1 d . . .
C15 C 0.3241(4) 0.1613(2) 0.3372(4) 0.042(2) Uani 1.00 1 d . . .
C16 C 0.2908(3) 0.1178(2) 0.3220(3) 0.029(2) Uani 1.00 1 d . . .
C17 C 0.3247(4) 0.0676(2) 0.3356(4) 0.034(2) Uani 1.00 1 d . . .
C18 C 0.3529(11) 0.0627(4) 0.4117(6) 0.219(7) Uani 1.00 1 d . . .
C19 C 0.3902(8) 0.0574(3) 0.2853(8) 0.211(6) Uani 1.00 1 d . . .
C21 C 0.1333(6) 0.2104(3) 0.0182(6) 0.111(4) Uani 1.00 1 d . . .
C22 C 0.0144(6) 0.1616(3) -0.0228(5) 0.095(4) Uani 1.00 1 d . . .
C23 C 0.0621(4) 0.1789(3) 0.0441(4) 0.048(2) Uani 1.00 1 d . . .
C24 C 0.0938(4) 0.1375(2) 0.0905(4) 0.036(2) Uani 1.00 1 d . . .
C25 C 0.1191(4) 0.0915(2) 0.0675(4) 0.047(2) Uani 1.00 1 d . . .
C26 C 0.1442(4) 0.0672(2) 0.1314(4) 0.035(2) Uani 1.00 1 d . . .
C27 C 0.1733(4) 0.0169(2) 0.1404(4) 0.042(2) Uani 1.00 1 d . . .
C28 C 0.2478(6) 0.0070(3) 0.0926(6) 0.107(4) Uani 1.00 1 d . . .
C29 C 0.1029(6) -0.0184(3) 0.1258(7) 0.125(5) Uani 1.00 1 d . . .
C31 C -0.1709(5) 0.1499(3) 0.3987(6) 0.104(4) Uani 1.00 1 d . . .
C32 C -0.0567(6) 0.2011(4) 0.4415(7) 0.158(5) Uani 1.00 1 d . . .
C33 C -0.0873(4) 0.1680(2) 0.3825(4) 0.047(2) Uani 1.00 1 d . . .
C34 C -0.0257(4) 0.1286(2) 0.3656(3) 0.030(2) Uani 1.00 1 d . . .
C35 C -0.0211(4) 0.0812(2) 0.3925(4) 0.038(2) Uani 1.00 1 d . . .
C36 C 0.0454(4) 0.0606(2) 0.3595(3) 0.028(2) Uani 1.00 1 d . . .
C37 C 0.0790(4) 0.0099(2) 0.3649(3) 0.033(2) Uani 1.00 1 d . . .
C38 C 0.1132(7) 0.0017(3) 0.4405(5) 0.116(4) Uani 1.00 1 d . . .
C39 C 0.0163(6) -0.0266(3) 0.3454(8) 0.172(6) Uani 1.00 1 d . . .
C41 C 0.0216(4) 0.2953(2) 0.2454(5) 0.048(2) Uani 1.00 1 d . . .
C42 C -0.0102(5) 0.3450(2) 0.2483(6) 0.086(3) Uani 1.00 1 d . . .
C61 C 0.6956(7) 0.1532(4) 0.9103(6) 0.114(4) Uani 1.00 1 d . . .
H1 H 0.1746 0.0611 0.2739 0.033 Uiso 1.00 1 c R . .
H2 H 0.3703 0.2452 0.3847 0.077 Uiso 1.00 1 c R . .
H3 H 0.2977 0.2716 0.4238 0.077 Uiso 1.00 1 c R . .
H4 H 0.3499 0.2980 0.3634 0.077 Uiso 1.00 1 c R . .
H5 H 0.2693 0.2978 0.2293 0.075 Uiso 1.00 1 c R . .
H6 H 0.2783 0.2447 0.2035 0.075 Uiso 1.00 1 c R . .
H7 H 0.3533 0.2717 0.2375 0.075 Uiso 1.00 1 c R . .
H8 H 0.2178 0.2622 0.3281 0.048 Uiso 1.00 1 c R . .
H9 H 0.3772 0.1673 0.3574 0.051 Uiso 1.00 1 c R . .
H10 H 0.2821 0.0447 0.3274 0.041 Uiso 1.00 1 c R . .
H11 H 0.4096 0.0712 0.4131 0.263 Uiso 1.00 1 c R . .
H12 H 0.3464 0.0304 0.4285 0.263 Uiso 1.00 1 c R . .
H13 H 0.3226 0.0837 0.4436 0.263 Uiso 1.00 1 c R . .
H14 H 0.3695 0.0437 0.2401 0.253 Uiso 1.00 1 c R . .
H15 H 0.4277 0.0356 0.3083 0.253 Uiso 1.00 1 c R . .
H16 H 0.4178 0.0867 0.2742 0.253 Uiso 1.00 1 c R . .
H17 H 0.1804 0.1905 0.0118 0.134 Uiso 1.00 1 c R . .
H18 H 0.1448 0.2345 0.0548 0.134 Uiso 1.00 1 c R . .
H19 H 0.1199 0.2253 -0.0284 0.134 Uiso 1.00 1 c R . .
H20 H -0.0273 0.1840 -0.0362 0.114 Uiso 1.00 1 c R . .
H21 H -0.0101 0.1314 -0.0114 0.114 Uiso 1.00 1 c R . .
H22 H 0.0516 0.1579 -0.0637 0.114 Uiso 1.00 1 c R . .
H23 H 0.0264 0.1979 0.0745 0.058 Uiso 1.00 1 c R . .
H24 H 0.1191 0.0794 0.0175 0.056 Uiso 1.00 1 c R . .
H25 H 0.1894 0.0130 0.1915 0.051 Uiso 1.00 1 c R . .
H26 H 0.2295 -0.0052 0.0455 0.129 Uiso 1.00 1 c R . .
H27 H 0.2829 -0.0159 0.1160 0.129 Uiso 1.00 1 c R . .
H28 H 0.2770 0.0363 0.0849 0.128 Uiso 1.00 1 c R . .
H29 H 0.0727 -0.0240 0.1708 0.150 Uiso 1.00 1 c R . .
H30 H 0.1234 -0.0481 0.1071 0.150 Uiso 1.00 1 c R . .
H31 H 0.0680 -0.0040 0.0892 0.150 Uiso 1.00 1 c R . .
H32 H -0.1659 0.1208 0.4263 0.125 Uiso 1.00 1 c R . .
H33 H -0.1996 0.1439 0.3530 0.125 Uiso 1.00 1 c R . .
H34 H -0.2004 0.1729 0.4278 0.125 Uiso 1.00 1 c R . .
H35 H -0.0728 0.2332 0.4303 0.190 Uiso 1.00 1 c R . .
H36 H 0.0016 0.1993 0.4436 0.190 Uiso 1.00 1 c R . .
H37 H -0.0791 0.1919 0.4888 0.190 Uiso 1.00 1 c R . .
H38 H -0.0918 0.1864 0.3375 0.057 Uiso 1.00 1 c R . .
H39 H -0.0578 0.0664 0.4272 0.046 Uiso 1.00 1 c R . .
H40 H 0.1221 0.0067 0.3290 0.040 Uiso 1.00 1 c R . .
H41 H 0.1693 0.0112 0.4415 0.140 Uiso 1.00 1 c R . .
H42 H 0.1090 -0.0315 0.4535 0.140 Uiso 1.00 1 c R . .
H43 H 0.0828 0.0204 0.4756 0.140 Uiso 1.00 1 c R . .
H44 H -0.0103 -0.0356 0.3910 0.206 Uiso 1.00 1 c R . .
H45 H 0.0403 -0.0542 0.3227 0.206 Uiso 1.00 1 c R . .
H46 H -0.0229 -0.0129 0.3120 0.206 Uiso 1.00 1 c R . .
H47 H -0.0523 0.3487 0.2116 0.103 Uiso 1.00 1 c R . .
H48 H 0.0332 0.3670 0.2382 0.103 Uiso 1.00 1 c R . .
H49 H -0.0321 0.3511 0.2970 0.103 Uiso 1.00 1 c R . .
H50 H 0.7047 0.1295 0.8726 0.137 Uiso 1.00 1 c R . .
H51 H 0.6724 0.1812 0.8880 0.137 Uiso 1.00 1 c R . .

loop_
_atom_site_aniso_label
_atom_site_aniso_U_11
_atom_site_aniso_U_22
_atom_site_aniso_U_33
_atom_site_aniso_U_12
_atom_site_aniso_U_13
_atom_site_aniso_U_23
Cu1 0.0348(4) 0.0230(3) 0.0600(5) 0.0060(3) -0.0005(5) 0.0012(5)
Cl61 0.239(5) 0.165(4) 0.248(5) 0.018(3) 0.152(4) 0.058(4)
Cl62 0.181(4) 0.192(4) 0.153(3) -0.025(3) -0.084(3) 0.041(3)
P51 0.0483(12) 0.0284(10) 0.074(2) -0.0050(8) -0.0029(11) 0.0004(11)
F51 0.079(4) 0.039(3) 0.245(7) -0.016(2) 0.002(4) 0.013(4)
F52 0.102(4) 0.050(3) 0.360(11) 0.002(3) 0.112(6) -0.018(5)
F53 0.187(7) 0.138(6) 0.132(5) -0.046(5) -0.081(5) 0.022(5)
F54 0.289(10) 0.184(8) 0.158(7) -0.084(7) -0.143(7) 0.074(6)
F55 0.082(3) 0.028(2) 0.168(5) -0.005(2) -0.006(4) -0.002(3)
F56 0.172(6) 0.074(4) 0.234(8) 0.008(4) 0.133(6) -0.008(5)
N11 0.028(3) 0.019(3) 0.048(3) 0.001(2) -0.001(2) -0.003(2)
N12 0.030(3) 0.017(2) 0.044(3) -0.001(2) 0.003(3) -0.003(2)
N21 0.030(3) 0.028(3) 0.043(4) 0.002(2) 0.000(2) 0.007(3)
N22 0.036(3) 0.028(3) 0.031(3) 0.003(2) 0.001(3) 0.005(3)
N31 0.029(3) 0.024(3) 0.044(3) 0.001(2) 0.006(3) -0.008(3)
N32 0.025(3) 0.021(2) 0.032(3) 0.006(2) 0.007(2) 0.001(2)
N41 0.044(3) 0.029(3) 0.068(4) 0.002(2) -0.005(3) 0.001(4)
C1 0.021(3) 0.019(3) 0.044(4) 0.001(2) -0.003(3) -0.002(3)
C11 0.070(5) 0.035(4) 0.088(6) -0.001(4) -0.018(5) -0.014(4)
C12 0.078(5) 0.026(4) 0.084(7) -0.005(3) -0.011(5) 0.006(4)
C13 0.031(4) 0.024(3) 0.065(5) -0.001(3) 0.004(4) -0.010(4)
C14 0.029(4) 0.026(3) 0.054(4) -0.007(3) 0.005(3) 0.000(3)
C15 0.032(4) 0.033(4) 0.062(5) 0.001(3) -0.012(3) -0.005(3)
C16 0.020(3) 0.029(3) 0.039(4) 0.003(2) -0.002(3) 0.003(3)
C17 0.025(3) 0.028(3) 0.048(4) 0.005(3) 0.001(3) 0.006(3)
C18 0.48(3) 0.098(9) 0.078(8) 0.162(13) -0.038(12) 0.004(7)
C19 0.232(13) 0.070(7) 0.33(2) 0.098(8) 0.23(1) 0.097(9)
C21 0.094(7) 0.080(7) 0.160(10) -0.026(6) -0.054(7) 0.082(7)
C22 0.113(8) 0.073(6) 0.100(8) 0.010(6) -0.044(7) 0.025(6)
C23 0.041(4) 0.056(5) 0.047(5) 0.010(3) -0.002(4) 0.015(4)
C24 0.037(4) 0.038(4) 0.032(4) 0.003(3) -0.000(3) 0.001(3)
C25 0.054(4) 0.052(4) 0.035(4) 0.013(4) 0.001(4) -0.000(4)
C26 0.041(4) 0.031(4) 0.035(4) 0.005(3) 0.009(3) -0.010(3)
C27 0.061(5) 0.036(4) 0.029(4) 0.011(4) -0.001(4) -0.009(3)
C28 0.125(8) 0.062(6) 0.135(9) 0.054(6) 0.067(8) 0.024(6)
C29 0.117(9) 0.031(5) 0.23(1) 0.016(5) -0.020(9) 0.004(7)
C31 0.041(5) 0.081(6) 0.191(11) 0.028(5) 0.010(6) -0.043(7)
C32 0.067(7) 0.150(10) 0.26(2) 0.024(7) -0.008(8) -0.161(11)
C33 0.040(4) 0.041(4) 0.061(5) 0.004(3) 0.023(4) -0.007(4)
C34 0.030(4) 0.029(3) 0.031(4) 0.002(3) 0.004(3) -0.008(3)
C35 0.035(4) 0.044(4) 0.036(4) -0.003(3) 0.008(3) -0.000(3)
C36 0.031(4) 0.030(3) 0.022(3) -0.001(3) -0.002(3) 0.000(3)
C37 0.035(4) 0.029(3) 0.035(4) 0.009(3) 0.002(3) 0.005(3)
C38 0.169(10) 0.118(8) 0.062(6) 0.104(7) -0.011(6) 0.016(6)
C39 0.114(9) 0.032(5) 0.37(2) 0.010(5) -0.119(11) -0.028(8)
C41 0.033(4) 0.026(3) 0.084(5) -0.002(3) -0.015(4) 0.005(4)
C42 0.056(5) 0.031(4) 0.170(9) 0.003(3) -0.033(6) -0.009(6)
C61 0.128(9) 0.107(9) 0.107(8) -0.039(7) 0.025(7) 0.000(7)

loop_
_geom_bond_atom_site_label_1
_geom_bond_atom_site_label_2
_geom_bond_distance
_geom_bond_publ_flag
_geom_bond_site_symmetry_1
_geom_bond_site_symmetry_2
Cu1 N11 2.073(5) ? . .
Cu1 N21 2.087(5) ? . .
Cu1 N31 2.086(5) ? . .
Cu1 N41 1.887(5) ? . .
Cl61 C61 1.67(1) ? . .
Cl62 C61 1.69(1) ? . .
P51 F51 1.570(5) ? . .
P51 F52 1.539(7) ? . .
P51 F53 1.531(7) ? . .
P51 F54 1.507(9) ? . .
P51 F55 1.576(4) ? . .
P51 F56 1.533(7) ? . .
N11 N12 1.379(6) ? . .
N11 C14 1.319(7) ? . .
N12 C1 1.444(7) ? . .
N12 C16 1.359(7) ? . .
N21 N22 1.359(7) ? . .
N21 C24 1.330(8) ? . .
N22 C1 1.452(7) ? . .
N22 C26 1.375(8) ? . .
N31 N32 1.385(6) ? . .
N31 C34 1.334(7) ? . .
N32 C1 1.455(7) ? . .
N32 C36 1.352(7) ? . .
N41 C41 1.122(8) ? . .
C11 C13 1.49(1) ? . .
C12 C13 1.52(1) ? . .
C13 C14 1.497(8) ? . .
C14 C15 1.418(8) ? . .
C15 C16 1.347(8) ? . .
C16 C17 1.519(8) ? . .
C17 C18 1.43(1) ? . .
C17 C19 1.42(1) ? . .
C21 C23 1.52(1) ? . .
C22 C23 1.50(1) ? . .
C23 C24 1.505(9) ? . .
C24 C25 1.400(9) ? . .
C25 C26 1.382(9) ? . .
C26 C27 1.484(9) ? . .
C27 C28 1.50(1) ? . .
C27 C29 1.53(1) ? . .
C31 C33 1.48(1) ? . .
C32 C33 1.48(1) ? . .
C33 C34 1.511(9) ? . .
C34 C35 1.402(8) ? . .
C35 C36 1.355(8) ? . .
C36 C37 1.514(8) ? . .
C37 C38 1.47(1) ? . .
C37 C39 1.48(1) ? . .
C41 C42 1.473(9) ? . .
C1 H1 0.9499 ? . .
C11 H2 0.9499 ? . .
C11 H3 0.9500 ? . .
C11 H4 0.9499 ? . .
C12 H5 0.9500 ? . .
C12 H6 0.9500 ? . .
C12 H7 0.9500 ? . .
C13 H8 0.9500 ? . .
C15 H9 0.9500 ? . .
C17 H10 0.9499 ? . .
C18 H11 0.9500 ? . .
C18 H12 0.9500 ? . .
C18 H13 0.9500 ? . .
C19 H14 0.9500 ? . .
C19 H15 0.9500 ? . .
C19 H16 0.9500 ? . .
C21 H17 0.9501 ? . .
C21 H18 0.9500 ? . .
C21 H19 0.9500 ? . .
C22 H20 0.9500 ? . .
C22 H21 0.9499 ? . .
C22 H22 0.9500 ? . .
C23 H23 0.9501 ? . .
C25 H24 0.9500 ? . .
C27 H25 0.9499 ? . .
C28 H26 0.9500 ? . .
C28 H27 0.9499 ? . .
C28 H28 0.9500 ? . .
C29 H29 0.9500 ? . .
C29 H30 0.9500 ? . .
C29 H31 0.9501 ? . .
C31 H32 0.9500 ? . .
C31 H33 0.9500 ? . .
C31 H34 0.9500 ? . .
C32 H35 0.9501 ? . .
C32 H36 0.9500 ? . .
C32 H37 0.9500 ? . .
C33 H38 0.9500 ? . .
C35 H39 0.9499 ? . .
C37 H40 0.9501 ? . .
C38 H41 0.9500 ? . .
C38 H42 0.9500 ? . .
C38 H43 0.9500 ? . .
C39 H44 0.9501 ? . .
C39 H45 0.9499 ? . .
C39 H46 0.9500 ? . .
C42 H47 0.9499 ? . .
C42 H48 0.9500 ? . .
C42 H49 0.9501 ? . .
C61 H50 0.9499 ? . .
C61 H51 0.9500 ? . .
H21 C22 0.9499 ? . .
H36 C32 0.9500 ? . .
H41 C38 0.9500 ? . .
